data_2212170
loop_
_publ_author_name
'Cunha-Silva, Luis'
'Shi, Fa-Nian'
'Klinowski, Jacek'
'Trindade, Tito'
'Rocha, Jo\~ao'
'Almeida Paz, Filipe A.'

_publ_section_title
;Decaaquadioxobis[\m~3~-<i>N</i>-(phosphonomethyl)iminodiacetato]dimanganesedivanadium
 dihydrate
;
_journal_coeditor_code GK2046
_journal_issue 2
_journal_name_full 'Acta Crystallographica Section E'
_journal_page_first m372
_journal_page_last m375
_journal_paper_doi 10.1107/S1600536806054675
_journal_volume 63
_journal_year 2007
_chemical_formula_iupac '[Mn2 V2 (C5 H6 N O7 P)2 O2 (H2 O)10], 2H2 O'
_chemical_formula_moiety 'C10 H32 Mn2 N2 O26 P2 V2, 2(H2 O)'
_chemical_formula_sum 'C10 H36 Mn2 N2 O28 P2 V2'
_chemical_formula_weight 906.11
_chemical_name_systematic
;decaaquadioxobis[\m~3~-N-(phosphonomethyl)iminodiacetato]dimanganesedivanadium
dihydrate,
[Mn~2~V~2~(C~5~H~6~NO~7~P)~2~O~2~(H~2~O)~10~].2H~2~O
;
_space_group_IT_number 14
_symmetry_cell_setting monoclinic
_symmetry_space_group_name_Hall '-P 2ybc'
_symmetry_space_group_name_H-M 'P 1 21/c 1'
_atom_sites_solution_hydrogens difmap
_atom_sites_solution_primary direct
_atom_sites_solution_secondary difmap
_cell_angle_alpha 90.00
_cell_angle_beta 110.52(3)
_cell_angle_gamma 90.00
_cell_formula_units_Z 2
_cell_length_a 10.096(2)
_cell_length_b 14.934(3)
_cell_length_c 10.848(2)
_cell_measurement_reflns_used 9712
_cell_measurement_temperature 180(2)
_cell_measurement_theta_max 27.48
_cell_measurement_theta_min 1.00
_cell_volume 1531.8(6)
_computing_cell_refinement 'SCALEPACK (Otwinowski & Minor, 1997)'
_computing_data_collection 'COLLECT (Nonius 1998)'
_computing_data_reduction
;
SCALEPACK and DENZO (Otwinowski & Minor, 1997)
;
_computing_molecular_graphics 'DIAMOND (Brandenburg, 2006)'
_computing_publication_material SHELXTL
_computing_structure_refinement 'SHELXTL (Bruker 2001)'
_computing_structure_solution 'SIR92 (Altomare <i>et al.</i>,  1994)'
_diffrn_ambient_temperature 180(2)
_diffrn_measured_fraction_theta_full 0.997
_diffrn_measured_fraction_theta_max 0.997
_diffrn_measurement_device_type 'Nonius KappaCCD'
_diffrn_measurement_method 'Thin-slice \w and \f'
_diffrn_radiation_source 'fine-focus sealed tube'
_diffrn_radiation_type MoK\a
_diffrn_radiation_wavelength 0.71073
_diffrn_reflns_av_R_equivalents 0.0589
_diffrn_reflns_av_sigmaI/netI 0.0434
_diffrn_reflns_limit_h_max 13
_diffrn_reflns_limit_h_min -12
_diffrn_reflns_limit_k_max 19
_diffrn_reflns_limit_k_min -19
_diffrn_reflns_limit_l_max 14
_diffrn_reflns_limit_l_min -14
_diffrn_reflns_number 17432
_diffrn_reflns_theta_full 27.49
_diffrn_reflns_theta_max 27.49
_diffrn_reflns_theta_min 3.62
_diffrn_standards_number 0
_exptl_absorpt_coefficient_mu 1.612
_exptl_absorpt_correction_T_max 0.8685
_exptl_absorpt_correction_T_min 0.7940
_exptl_absorpt_correction_type multi-scan
_exptl_absorpt_process_details '(SORTAV; Blessing, 1995)'
_exptl_crystal_colour Brown
_exptl_crystal_density_diffrn 1.965
_exptl_crystal_density_method 'not measured'
_exptl_crystal_description Prism
_exptl_crystal_F_000 920
_exptl_crystal_size_max 0.15
_exptl_crystal_size_mid 0.10
_exptl_crystal_size_min 0.09
_refine_diff_density_max 1.050
_refine_diff_density_min -0.951
_refine_ls_extinction_method none
_refine_ls_goodness_of_fit_ref 1.048
_refine_ls_hydrogen_treatment mixed
_refine_ls_matrix_type full
_refine_ls_number_parameters 233
_refine_ls_number_reflns 3502
_refine_ls_number_restraints 15
_refine_ls_restrained_S_all 1.046
_refine_ls_R_factor_all 0.0544
_refine_ls_R_factor_gt 0.0396
_refine_ls_shift/su_max 0.001
_refine_ls_shift/su_mean 0.000
_refine_ls_structure_factor_coef Fsqd
_refine_ls_weighting_details 'calc w=1/[\s^2^(Fo^2^)+(0.0517P)^2^+3.2528P] where P=(Fo^2^+2Fc^2^)/3'
_refine_ls_weighting_scheme calc
_refine_ls_wR_factor_gt 0.1015
_refine_ls_wR_factor_ref 0.1100
_reflns_number_gt 2880
_reflns_number_total 3502
_reflns_threshold_expression I>2\s(I)
_cod_data_source_file gk2046.cif
_cod_data_source_block I
_cod_original_sg_symbol_H-M 'P 21/c'
_cod_database_code 2212170
_cod_database_fobs_code 2212170

loop_
_symmetry_equiv_pos_as_xyz
'x, y, z'
'-x, y+1/2, -z+1/2'
'-x, -y, -z'
'x, -y-1/2, z-1/2'

loop_
_atom_site_type_symbol
_atom_site_label
_atom_site_fract_x
_atom_site_fract_y
_atom_site_fract_z
_atom_site_U_iso_or_equiv
_atom_site_adp_type
_atom_site_calc_flag
_atom_site_refinement_flags
_atom_site_occupancy
Mn Mn1 0.47798(5) 0.06629(3) -0.23812(4) 0.01467(14) Uani d . 1
O O1W 0.5014(3) -0.07031(16) -0.1672(2) 0.0285(6) Uani d D 1
H H1C 0.531(4) -0.082(3) -0.0859(12) 0.043 Uiso d D 1
H H1D 0.438(3) -0.108(2) -0.205(3) 0.043 Uiso d D 1
O O2W 0.5853(3) 0.0392(2) -0.3804(2) 0.0316(6) Uani d D 1
H H2C 0.657(3) 0.009(3) -0.343(4) 0.047 Uiso d D 1
H H2D 0.599(4) 0.074(2) -0.435(4) 0.047 Uiso d D 1
O O3W 0.2854(2) 0.02509(18) -0.3901(2) 0.0255(5) Uani d D 1
H H3A 0.239(3) -0.017(2) -0.374(4) 0.038 Uiso d D 1
H H3B 0.235(3) 0.052(2) -0.458(3) 0.038 Uiso d D 1
O O4W 0.3596(2) 0.09866(15) -0.1040(2) 0.0180(5) Uani d D 1
H H4C 0.339(3) 0.1530(8) -0.098(4) 0.027 Uiso d D 1
H H4D 0.291(3) 0.0673(17) -0.101(4) 0.027 Uiso d D 1
O O5W 0.4474(2) 0.20346(16) -0.3136(2) 0.0222(5) Uani d D 1
H H5A 0.525(2) 0.227(3) -0.308(3) 0.033 Uiso d D 1
H H5B 0.391(3) 0.209(3) -0.3914(16) 0.033 Uiso d D 1
V V1 1.00944(5) 0.02657(3) 0.24106(5) 0.01255(14) Uani d . 1
N N1 0.9881(2) 0.16751(18) 0.1354(2) 0.0144(5) Uani d . 1
P P1 0.82006(8) 0.05841(5) -0.05527(7) 0.01277(18) Uani d . 1
O O1 0.6728(2) 0.09610(15) -0.0929(2) 0.0169(4) Uani d . 1
O O2 0.8417(2) 0.00520(15) -0.1674(2) 0.0171(5) Uani d . 1
O O3 0.8583(2) -0.00015(14) 0.0697(2) 0.0158(4) Uani d . 1
O O4 0.8598(2) 0.09240(15) 0.2912(2) 0.0190(5) Uani d . 1
O O5 0.7024(2) 0.20093(16) 0.2621(2) 0.0236(5) Uani d . 1
O O6 1.1562(2) 0.10601(15) 0.3703(2) 0.0173(4) Uani d . 1
O O7 1.2826(3) 0.23093(16) 0.4190(2) 0.0264(5) Uani d . 1
O O8 1.0113(2) -0.05963(15) 0.3290(2) 0.0222(5) Uani d . 1
C C1 0.9495(3) 0.1494(2) -0.0073(3) 0.0150(6) Uani d . 1
H H1A 1.0349 0.1325 -0.0267 0.018 Uiso calc R 1
H H1B 0.9088 0.2040 -0.0582 0.018 Uiso calc R 1
C C2 0.8752(3) 0.2192(2) 0.1622(3) 0.0184(6) Uani d . 1
H H2A 0.8017 0.2360 0.0774 0.022 Uiso calc R 1
H H2B 0.9164 0.2752 0.2089 0.022 Uiso calc R 1
C C3 0.8069(3) 0.1677(2) 0.2439(3) 0.0162(6) Uani d . 1
C C4 1.1288(3) 0.2098(2) 0.1951(3) 0.0187(6) Uani d . 1
H H4A 1.1192 0.2757 0.1890 0.022 Uiso calc R 1
H H4B 1.1912 0.1910 0.1469 0.022 Uiso calc R 1
C C5 1.1943(3) 0.1818(2) 0.3395(3) 0.0159(6) Uani d . 1
O O6W 0.5865(6) 0.1765(4) 0.4618(6) 0.1092(17) Uiso d . 1

loop_
_atom_site_aniso_label
_atom_site_aniso_U_11
_atom_site_aniso_U_22
_atom_site_aniso_U_33
_atom_site_aniso_U_12
_atom_site_aniso_U_13
_atom_site_aniso_U_23
Mn1 0.0117(2) 0.0175(3) 0.0126(2) -0.00012(17) 0.00141(18) 0.00099(17)
O1W 0.0293(14) 0.0205(13) 0.0254(13) -0.0045(10) -0.0033(11) 0.0034(10)
O2W 0.0214(12) 0.0543(19) 0.0194(13) 0.0064(12) 0.0074(10) -0.0002(11)
O3W 0.0173(11) 0.0351(15) 0.0179(12) -0.0091(10) -0.0015(9) 0.0096(10)
O4W 0.0173(11) 0.0169(11) 0.0210(11) -0.0006(9) 0.0080(9) -0.0001(9)
O5W 0.0189(11) 0.0219(12) 0.0221(12) -0.0027(9) 0.0025(10) 0.0047(10)
V1 0.0118(2) 0.0132(3) 0.0118(2) -0.00010(18) 0.00294(19) 0.00108(19)
N1 0.0120(11) 0.0189(13) 0.0108(12) -0.0015(10) 0.0022(10) -0.0006(10)
P1 0.0093(3) 0.0163(4) 0.0110(4) -0.0002(3) 0.0015(3) -0.0009(3)
O1 0.0106(10) 0.0207(12) 0.0172(10) 0.0016(8) 0.0022(8) -0.0026(9)
O2 0.0109(10) 0.0234(12) 0.0154(10) -0.0003(9) 0.0025(8) -0.0049(9)
O3 0.0139(10) 0.0179(11) 0.0136(10) -0.0022(8) 0.0021(8) -0.0001(8)
O4 0.0199(11) 0.0193(12) 0.0221(11) 0.0022(9) 0.0125(9) 0.0026(9)
O5 0.0194(11) 0.0220(12) 0.0328(13) 0.0016(9) 0.0132(10) -0.0030(10)
O6 0.0192(11) 0.0168(11) 0.0135(10) -0.0029(9) 0.0026(9) 0.0021(8)
O7 0.0284(13) 0.0232(13) 0.0179(11) -0.0110(10) -0.0039(10) 0.0012(10)
O8 0.0244(12) 0.0191(12) 0.0237(12) 0.0017(9) 0.0091(10) 0.0047(9)
C1 0.0142(13) 0.0177(16) 0.0121(14) 0.0006(11) 0.0032(11) 0.0003(11)
C2 0.0220(16) 0.0165(16) 0.0181(15) 0.0028(12) 0.0088(13) 0.0001(12)
C3 0.0159(14) 0.0154(15) 0.0164(15) -0.0021(12) 0.0043(12) -0.0047(12)
C4 0.0160(14) 0.0206(16) 0.0160(15) -0.0064(12) 0.0014(12) 0.0034(12)
C5 0.0121(13) 0.0188(16) 0.0153(14) 0.0001(11) 0.0029(12) 0.0009(12)

loop_
_atom_type_symbol
_atom_type_description
_atom_type_scat_dispersion_real
_atom_type_scat_dispersion_imag
_atom_type_scat_source
C C 0.0033 0.0016 'International Tables Vol C Tables 4.2.6.8 and 6.1.1.4'
H H 0.0000 0.0000 'International Tables Vol C Tables 4.2.6.8 and 6.1.1.4'
N N 0.0061 0.0033 'International Tables Vol C Tables 4.2.6.8 and 6.1.1.4'
O O 0.0106 0.0060 'International Tables Vol C Tables 4.2.6.8 and 6.1.1.4'
P P 0.1023 0.0942 'International Tables Vol C Tables 4.2.6.8 and 6.1.1.4'
V V 0.3005 0.5294 'International Tables Vol C Tables 4.2.6.8 and 6.1.1.4'
Mn Mn 0.3368 0.7283 'International Tables Vol C Tables 4.2.6.8 and 6.1.1.4'

loop_
_geom_angle_atom_site_label_1
_geom_angle_atom_site_label_2
_geom_angle_atom_site_label_3
_geom_angle_site_symmetry_1
_geom_angle_site_symmetry_3
_geom_angle
_geom_angle_publ_flag
O1 Mn1 O1W . . 88.63(9) yes
O1 Mn1 O2W . . 90.18(9) yes
O1 Mn1 O3W . . 175.14(10) yes
O1 Mn1 O4W . . 92.29(8) yes
O1 Mn1 O5W . . 93.12(9) yes
O1W Mn1 O2W . . 93.21(11) yes
O1W Mn1 O4W . . 89.40(9) yes
O1W Mn1 O5W . . 178.21(9) yes
O2W Mn1 O4W . . 176.45(9) yes
O3W Mn1 O1W . . 87.68(10) yes
O3W Mn1 O2W . . 86.85(10) yes
O3W Mn1 O4W . . 90.85(9) yes
O3W Mn1 O5W . . 90.58(9) yes
O5W Mn1 O2W . . 87.12(10) yes
O5W Mn1 O4W . . 90.21(9) yes
Mn1 O1W H1C . . 121(3) no
Mn1 O1W H1D . . 119(3) no
H1C O1W H1D . . 108(4) no
Mn1 O2W H2C . . 109(3) no
Mn1 O2W H2D . . 128(3) no
H2C O2W H2D . . 111(4) no
Mn1 O3W H3A . . 118(2) no
Mn1 O3W H3B . . 130(2) no
H3A O3W H3B . . 109.7(17) no
Mn1 O4W H4C . . 117(2) no
Mn1 O4W H4D . . 123(2) no
H4C O4W H4D . . 108.0(16) no
Mn1 O5W H5A . . 112(3) no
Mn1 O5W H5B . . 115(3) no
H5A O5W H5B . . 108.4(16) no
O2 V1 O4 3_755 . 163.79(9) yes
O2 V1 O6 3_755 . 86.89(9) yes
O2 V1 N1 3_755 . 88.32(9) yes
O3 V1 O2 . 3_755 90.96(9) yes
O3 V1 O4 . . 87.04(9) yes
O3 V1 O6 . . 154.03(9) yes
O3 V1 N1 . . 79.41(9) yes
O4 V1 N1 . . 75.50(9) yes
O6 V1 O4 . . 87.90(9) yes
O6 V1 N1 . . 74.66(9) yes
O8 V1 O2 . 3_755 101.24(11) yes
O8 V1 O3 . . 103.95(11) yes
O8 V1 O4 . . 94.85(11) yes
O8 V1 O6 . . 101.86(11) yes
O8 V1 N1 . . 169.72(10) yes
C4 N1 C1 . . 113.3(2) no
C4 N1 C2 . . 112.1(2) no
C1 N1 C2 . . 111.1(2) no
C4 N1 V1 . . 104.84(18) no
C1 N1 V1 . . 106.81(18) no
C2 N1 V1 . . 108.21(17) no
O1 P1 O2 . . 112.38(12) no
O1 P1 O3 . . 111.64(12) no
O2 P1 O3 . . 110.01(12) no
O1 P1 C1 . . 109.77(14) no
O2 P1 C1 . . 108.96(13) no
O3 P1 C1 . . 103.71(13) no
P1 O1 Mn1 . . 134.66(13) no
P1 O2 V1 . 3_755 141.30(13) no
P1 O3 V1 . . 125.51(13) no
C3 O4 V1 . . 124.53(19) no
C5 O6 V1 . . 123.48(19) no
N1 C1 P1 . . 109.4(2) no
N1 C1 H1A . . 109.8 no
P1 C1 H1A . . 109.8 no
N1 C1 H1B . . 109.8 no
P1 C1 H1B . . 109.8 no
H1A C1 H1B . . 108.2 no
N1 C2 C3 . . 112.9(3) no
N1 C2 H2A . . 109.0 no
C3 C2 H2A . . 109.0 no
N1 C2 H2B . . 109.0 no
C3 C2 H2B . . 109.0 no
H2A C2 H2B . . 107.8 no
O5 C3 O4 . . 123.3(3) no
O5 C3 C2 . . 118.5(3) no
O4 C3 C2 . . 118.2(3) no
N1 C4 C5 . . 109.6(2) no
N1 C4 H4A . . 109.7 no
C5 C4 H4A . . 109.7 no
N1 C4 H4B . . 109.7 no
C5 C4 H4B . . 109.7 no
H4A C4 H4B . . 108.2 no
O7 C5 O6 . . 123.4(3) no
O7 C5 C4 . . 119.9(3) no
O6 C5 C4 . . 116.6(3) no

loop_
_geom_bond_atom_site_label_1
_geom_bond_atom_site_label_2
_geom_bond_site_symmetry_2
_geom_bond_distance
_geom_bond_publ_flag
Mn1 O1 . 2.092(2) yes
Mn1 O1W . 2.164(2) yes
Mn1 O2W . 2.212(2) yes
Mn1 O3W . 2.152(2) yes
Mn1 O4W . 2.236(2) yes
Mn1 O5W . 2.187(2) yes
O1W H1C . 0.845(10) no
O1W H1D . 0.84(3) no
O2W H2C . 0.83(4) no
O2W H2D . 0.84(4) no
O3W H3A . 0.84(3) no
O3W H3B . 0.84(3) no
O4W H4C . 0.844(10) no
O4W H4D . 0.85(3) no
O5W H5A . 0.84(3) no
O5W H5B . 0.841(10) no
V1 O2 3_755 1.991(2) yes
V1 O3 . 1.988(2) yes
V1 O4 . 2.030(2) yes
V1 O6 . 2.028(2) yes
V1 O8 . 1.598(2) yes
V1 N1 . 2.370(3) yes
N1 C4 . 1.480(4) no
N1 C1 . 1.482(4) no
N1 C2 . 1.488(4) no
P1 O1 . 1.506(2) no
P1 O2 . 1.531(2) no
P1 O3 . 1.544(2) no
P1 C1 . 1.830(3) no
O2 V1 3_755 1.991(2) no
O4 C3 . 1.273(4) no
O5 C3 . 1.243(4) no
O6 C5 . 1.277(4) no
O7 C5 . 1.240(4) no
C1 H1A . 0.9900 no
C1 H1B . 0.9900 no
C2 C3 . 1.512(4) no
C2 H2A . 0.9900 no
C2 H2B . 0.9900 no
C4 C5 . 1.529(4) no
C4 H4A . 0.9900 no
C4 H4B . 0.9900 no

loop_
_geom_hbond_atom_site_label_D
_geom_hbond_atom_site_label_H
_geom_hbond_atom_site_label_A
_geom_hbond_site_symmetry_A
_geom_hbond_distance_DH
_geom_hbond_distance_HA
_geom_hbond_distance_DA
_geom_hbond_angle_DHA
O1W H1C O4W 3_655 0.845(10) 1.982(12) 2.813(3) 167(4)
O1W H1D O5 3_655 0.84(3) 1.92(3) 2.759(3) 171(3)
O2W H2C O2 . 0.83(4) 2.15(3) 2.847(3) 142(4)
O2W H2D O6W 1_554 0.84(4) 1.880(17) 2.675(6) 160(4)
O3W H3A O4 3_655 0.84(3) 1.920(16) 2.735(3) 163(4)
O3W H3B O6 1_454 0.84(3) 1.93(3) 2.745(3) 166(4)
O4W H4C O7 4_465 0.844(10) 1.856(11) 2.698(3) 175(3)
O4W H4D O3 3_655 0.85(3) 1.94(3) 2.778(3) 173(4)
O5W H5A O5 4_565 0.84(3) 1.996(15) 2.803(3) 161(4)
O5W H5B O7 1_454 0.841(10) 1.989(12) 2.823(3) 171(3)

loop_
_geom_torsion_atom_site_label_1
_geom_torsion_atom_site_label_2
_geom_torsion_atom_site_label_3
_geom_torsion_atom_site_label_4
_geom_torsion_site_symmetry_1
_geom_torsion_site_symmetry_4
_geom_torsion
_geom_torsion_publ_flag
O8 V1 N1 C4 . . 97.0(6) no
O3 V1 N1 C4 . . -152.95(19) no
O2 V1 N1 C4 3_755 . -61.66(18) no
O6 V1 N1 C4 . . 25.58(18) no
O4 V1 N1 C4 . . 117.39(19) no
O8 V1 N1 C1 . . -142.5(6) no
O3 V1 N1 C1 . . -32.42(17) no
O2 V1 N1 C1 3_755 . 58.87(18) no
O6 V1 N1 C1 . . 146.11(18) no
O4 V1 N1 C1 . . -122.08(18) no
O8 V1 N1 C2 . . -22.8(7) no
O3 V1 N1 C2 . . 87.24(19) no
O2 V1 N1 C2 3_755 . 178.53(19) no
O6 V1 N1 C2 . . -94.24(19) no
O4 V1 N1 C2 . . -2.42(18) no
O2 P1 O1 Mn1 . . 20.0(2) no
O3 P1 O1 Mn1 . . -104.11(19) no
C1 P1 O1 Mn1 . . 141.47(18) no
O1W Mn1 O1 P1 . . 55.1(2) no
O5W Mn1 O1 P1 . . -125.19(19) no
O2W Mn1 O1 P1 . . -38.1(2) no
O4W Mn1 O1 P1 . . 144.48(19) no
O1 P1 O2 V1 . 3_755 149.0(2) no
O3 P1 O2 V1 . 3_755 -86.0(2) no
C1 P1 O2 V1 . 3_755 27.1(3) no
O1 P1 O3 V1 . . -115.47(16) no
O2 P1 O3 V1 . . 119.05(15) no
C1 P1 O3 V1 . . 2.65(18) no
O8 V1 O3 P1 . . -175.00(15) no
O2 V1 O3 P1 3_755 . -73.17(16) no
O6 V1 O3 P1 . . 11.7(3) no
O4 V1 O3 P1 . . 90.74(16) no
N1 V1 O3 P1 . . 14.95(15) no
O8 V1 O4 C3 . . -176.3(2) no
O3 V1 O4 C3 . . -72.6(2) no
O2 V1 O4 C3 3_755 . 10.7(5) no
O6 V1 O4 C3 . . 81.9(2) no
N1 V1 O4 C3 . . 7.2(2) no
O8 V1 O6 C5 . . 176.7(2) no
O3 V1 O6 C5 . . -9.9(4) no
O2 V1 O6 C5 3_755 . 75.9(2) no
O4 V1 O6 C5 . . -88.7(2) no
N1 V1 O6 C5 . . -13.2(2) no
C4 N1 C1 P1 . . 155.7(2) no
C2 N1 C1 P1 . . -77.0(3) no
V1 N1 C1 P1 . . 40.8(2) no
O1 P1 C1 N1 . . 88.4(2) no
O2 P1 C1 N1 . . -148.10(19) no
O3 P1 C1 N1 . . -31.0(2) no
C4 N1 C2 C3 . . -116.4(3) no
C1 N1 C2 C3 . . 115.7(3) no
V1 N1 C2 C3 . . -1.3(3) no
V1 O4 C3 O5 . . 169.9(2) no
V1 O4 C3 C2 . . -10.5(4) no
N1 C2 C3 O5 . . -173.4(3) no
N1 C2 C3 O4 . . 6.9(4) no
C1 N1 C4 C5 . . -149.8(3) no
C2 N1 C4 C5 . . 83.5(3) no
V1 N1 C4 C5 . . -33.7(3) no
V1 O6 C5 O7 . . 179.0(2) no
V1 O6 C5 C4 . . -3.1(4) no
N1 C4 C5 O7 . . -154.2(3) no
N1 C4 C5 O6 . . 27.8(4) no
